data_7062303
loop_
_publ_author_name
'Zhang, Mei'
'Lu, Liping'
'Yang, Guoliang'
'Mo, Xiaofeng'
'Luo, Shunyin'
'Irfan, Majeed'
'Zeng, Zhuo'

_publ_section_title
;
 Straightforward intra/intermolecular cyclization to AIE-active cyclic
 TPE: selectively distinguishing benzaldehyde and a temperature sensor
;
_journal_issue 12
_journal_name_full 'New Journal of Chemistry'
_journal_page_first 5915
_journal_page_last 5921
_journal_paper_doi 10.1039/D3NJ00390F
_journal_volume 47
_journal_year 2023
_chemical_absolute_configuration unk
_chemical_formula_sum 'C70 H46 F24 O6'
_chemical_formula_weight 1439.07
_space_group_crystal_system monoclinic
_space_group_IT_number 9
_space_group_name_Hall 'C -2yc'
_space_group_name_H-M_alt 'C 1 c 1'
_atom_sites_solution_hydrogens geom
_audit_creation_method SHELXL-2013
_audit_update_record
;
2022-10-14 deposited with the CCDC.	2023-02-20 downloaded from the CCDC.
;
_cell_angle_alpha 90
_cell_angle_beta 122.082(2)
_cell_angle_gamma 90
_cell_formula_units_Z 4
_cell_length_a 29.274(3)
_cell_length_b 9.8162(8)
_cell_length_c 25.246(2)
_cell_measurement_reflns_used 9878
_cell_measurement_temperature 213(2)
_cell_measurement_theta_max 54.347
_cell_measurement_theta_min 5.930
_cell_volume 6146.8(10)
_computing_cell_refinement 'Bruker SAINT'
_computing_data_collection 'Bruker APEX2'
_computing_data_reduction 'Bruker SAINT'
_computing_molecular_graphics 'Bruker SHELXTL'
_computing_publication_material 'Bruker SHELXTL'
_computing_structure_refinement 'SHELXL-2013 (Sheldrick, 2013)'
_computing_structure_solution 'SHELXS-97 (Sheldrick 2008)'
_diffrn_ambient_temperature 213(2)
_diffrn_measured_fraction_theta_full 0.998
_diffrn_measured_fraction_theta_max 0.998
_diffrn_measurement_device_type 'Bruker APEX-II CCD'
_diffrn_measurement_method '\f and \w scans'
_diffrn_radiation_type MoK\a
_diffrn_radiation_wavelength 0.71073
_diffrn_reflns_av_R_equivalents 0.0683
_diffrn_reflns_av_unetI/netI 0.0624
_diffrn_reflns_Laue_measured_fraction_full 0.998
_diffrn_reflns_Laue_measured_fraction_max 0.998
_diffrn_reflns_limit_h_max 36
_diffrn_reflns_limit_h_min -36
_diffrn_reflns_limit_k_max 12
_diffrn_reflns_limit_k_min -12
_diffrn_reflns_limit_l_max 30
_diffrn_reflns_limit_l_min -31
_diffrn_reflns_number 44874
_diffrn_reflns_point_group_measured_fraction_full 0.926
_diffrn_reflns_point_group_measured_fraction_max 0.917
_diffrn_reflns_theta_full 25.242
_diffrn_reflns_theta_max 25.999
_diffrn_reflns_theta_min 2.592
_exptl_absorpt_coefficient_mu 0.147
_exptl_absorpt_correction_T_max 0.7456
_exptl_absorpt_correction_T_min 0.5563
_exptl_absorpt_correction_type multi-scan
_exptl_absorpt_process_details sadabs
_exptl_crystal_colour colorless
_exptl_crystal_density_diffrn 1.555
_exptl_crystal_description prismatic
_exptl_crystal_F_000 2920
_exptl_crystal_size_max 0.200
_exptl_crystal_size_mid 0.150
_exptl_crystal_size_min 0.100
_refine_diff_density_max 0.263
_refine_diff_density_min -0.233
_refine_diff_density_rms 0.051
_refine_ls_abs_structure_details
; 
 Flack x determined using 3502 quotients [(I+)-(I-)]/[(I+)+(I-)] 
 (Parsons and Flack (2004), Acta Cryst. A60, s61). 
;
_refine_ls_abs_structure_Flack -0.1(3)
_refine_ls_extinction_method none
_refine_ls_goodness_of_fit_ref 1.082
_refine_ls_hydrogen_treatment constr
_refine_ls_matrix_type full
_refine_ls_number_parameters 901
_refine_ls_number_reflns 11058
_refine_ls_number_restraints 2
_refine_ls_restrained_S_all 1.082
_refine_ls_R_factor_all 0.0632
_refine_ls_R_factor_gt 0.0469
_refine_ls_shift/su_max 0.000
_refine_ls_shift/su_mean 0.000
_refine_ls_structure_factor_coef Fsqd
_refine_ls_weighting_details 'w=1/[\s^2^(Fo^2^)+(0.0543P)^2^+1.3108P] where P=(Fo^2^+2Fc^2^)/3'
_refine_ls_weighting_scheme calc
_refine_ls_wR_factor_gt 0.1065
_refine_ls_wR_factor_ref 0.1182
_reflns_Friedel_coverage 0.836
_reflns_Friedel_fraction_full 0.854
_reflns_Friedel_fraction_max 0.835
_reflns_number_gt 9154
_reflns_number_total 11058
_reflns_threshold_expression 'I > 2\s(I)'
_cod_data_source_file d3nj00390f2.cif
_cod_data_source_block mo_d8v21928_0m
_cod_depositor_comments 'Adding full bibliography for 7062302--7062303.cif.'
_cod_original_cell_volume 6146.8(9)
_cod_original_sg_symbol_H-M 'C c'
_cod_database_code 7062303
_shelx_space_group_comment
; 
The symmetry employed for this shelxl refinement is uniquely defined 
by the following loop, which should always be used as a source of 
symmetry information in preference to the above space-group names. 
They are only intended as comments. 
;
_shelx_estimated_absorpt_t_min 0.971
_shelx_estimated_absorpt_t_max 0.985
_shelxl_version_number 2013-4

loop_
_space_group_symop_operation_xyz
'x, y, z'
'x, -y, z+1/2'
'x+1/2, y+1/2, z'
'x+1/2, -y+1/2, z+1/2'

loop_
_atom_site_label
_atom_site_type_symbol
_atom_site_fract_x
_atom_site_fract_y
_atom_site_fract_z
_atom_site_U_iso_or_equiv
_atom_site_adp_type
_atom_site_occupancy
_atom_site_site_symmetry_order
_atom_site_calc_flag
_atom_site_refinement_flags_posn
_atom_site_refinement_flags_adp
_atom_site_refinement_flags_occupancy
_atom_site_disorder_assembly
_atom_site_disorder_group
F1 F 0.53678(17) 0.8009(4) 0.09701(19) 0.0738(12) Uani 1 1 d . . . . .
F2 F 0.52854(14) 0.7241(3) 0.17204(15) 0.0498(8) Uani 1 1 d . . . . .
F3 F 0.57757(16) 1.0160(4) 0.14779(18) 0.0646(10) Uani 1 1 d . . . . .
F4 F 0.52701(11) 1.0506(3) 0.18440(13) 0.0403(7) Uani 1 1 d . . . . .
F5 F 0.62794(15) 0.8014(4) 0.2398(2) 0.0694(10) Uani 1 1 d . . . . .
F6 F 0.64196(14) 1.0154(4) 0.26225(18) 0.0649(10) Uani 1 1 d . . . . .
F7 F 0.64480(12) 0.8623(3) 0.34928(17) 0.0639(10) Uani 1 1 d . . . . .
F8 F 0.58528(12) 1.0241(3) 0.31201(14) 0.0453(7) Uani 1 1 d . . . . .
F9 F 0.54529(12) 0.5267(3) 0.43549(13) 0.0454(8) Uani 1 1 d . . . . .
F10 F 0.53025(12) 0.7429(3) 0.42674(12) 0.0427(7) Uani 1 1 d . . . . .
F11 F 0.45028(13) 0.4971(3) 0.43866(13) 0.0480(8) Uani 1 1 d . . . . .
F12 F 0.44880(12) 0.7170(3) 0.44414(13) 0.0456(8) Uani 1 1 d . . . . .
F13 F 0.54803(14) 0.4834(3) 0.54168(14) 0.0558(9) Uani 1 1 d . . . . .
F14 F 0.55653(12) 0.7039(4) 0.54601(13) 0.0532(9) Uani 1 1 d . . . . .
F15 F 0.45568(12) 0.5179(4) 0.54709(13) 0.0524(8) Uani 1 1 d . . . . .
F16 F 0.47338(14) 0.7319(3) 0.56180(13) 0.0554(9) Uani 1 1 d . . . . .
F17 F 0.36262(11) 0.7837(3) 0.69336(14) 0.0453(7) Uani 1 1 d . . . . .
F18 F 0.38685(12) 0.9967(3) 0.71328(14) 0.0436(7) Uani 1 1 d . . . . .
F19 F 0.36183(12) 0.8879(3) 0.78738(15) 0.0478(8) Uani 1 1 d . . . . .
F20 F 0.41700(12) 0.7202(3) 0.81295(14) 0.0409(7) Uani 1 1 d . . . . .
F21 F 0.42861(13) 1.0270(3) 0.86990(14) 0.0471(8) Uani 1 1 d . . . . .
F22 F 0.47731(13) 1.0256(3) 0.82866(13) 0.0421(7) Uani 1 1 d . . . . .
F23 F 0.47904(14) 0.7842(3) 0.93145(15) 0.0515(8) Uani 1 1 d . . . . .
F24 F 0.52351(13) 0.9745(3) 0.95511(14) 0.0513(8) Uani 1 1 d . . . . .
O1 O 0.43468(13) 0.8919(3) 0.12903(14) 0.0355(8) Uani 1 1 d . . . . .
O2 O 0.50410(11) 0.8489(3) 0.24929(13) 0.0259(6) Uani 1 1 d . . . . .
O3 O 0.48753(11) 0.6389(3) 0.31338(13) 0.0275(7) Uani 1 1 d . . . . .
O4 O 0.50840(12) 0.5877(3) 0.66824(13) 0.0304(7) Uani 1 1 d . . . . .
O5 O 0.46199(11) 0.7006(3) 0.72586(14) 0.0280(7) Uani 1 1 d . . . . .
O6 O 0.51749(13) 0.7437(4) 0.84721(14) 0.0369(8) Uani 1 1 d . . . . .
C1 C 0.28597(17) 0.5052(4) 0.1420(2) 0.0260(9) Uani 1 1 d . . . . .
C2 C 0.31717(17) 0.5219(4) 0.1181(2) 0.0254(9) Uani 1 1 d . . . . .
C3 C 0.30343(18) 0.4632(4) 0.0569(2) 0.0267(9) Uani 1 1 d . . . . .
C4 C 0.3431(2) 0.3894(5) 0.0541(2) 0.0341(11) Uani 1 1 d . . . . .
H4 H 0.3779 0.3819 0.0898 0.041 Uiso 1 1 calc R U . . .
C5 C 0.3309(2) 0.3271(5) -0.0016(2) 0.0411(12) Uani 1 1 d . . . . .
H5 H 0.3577 0.2780 -0.0032 0.049 Uiso 1 1 calc R U . . .
C6 C 0.2802(2) 0.3369(6) -0.0537(2) 0.0425(13) Uani 1 1 d . . . . .
H6 H 0.2719 0.2925 -0.0908 0.051 Uiso 1 1 calc R U . . .
C7 C 0.2412(2) 0.4120(5) -0.0519(2) 0.0386(12) Uani 1 1 d . . . . .
H7 H 0.2066 0.4197 -0.0879 0.046 Uiso 1 1 calc R U . . .
C8 C 0.2528(2) 0.4757(5) 0.0025(2) 0.0337(11) Uani 1 1 d . . . . .
H8 H 0.2262 0.5284 0.0029 0.040 Uiso 1 1 calc R U . . .
C9 C 0.23535(18) 0.4211(5) 0.1114(2) 0.0284(10) Uani 1 1 d . . . . .
C10 C 0.23325(19) 0.2891(5) 0.0911(2) 0.0341(11) Uani 1 1 d . . . . .
H10 H 0.2638 0.2501 0.0940 0.041 Uiso 1 1 calc R U . . .
C11 C 0.1858(2) 0.2139(5) 0.0662(2) 0.0434(13) Uani 1 1 d . . . . .
H11 H 0.1845 0.1244 0.0522 0.052 Uiso 1 1 calc R U . . .
C12 C 0.1412(2) 0.2689(6) 0.0620(2) 0.0484(15) Uani 1 1 d . . . . .
H12 H 0.1097 0.2164 0.0464 0.058 Uiso 1 1 calc R U . . .
C13 C 0.1422(2) 0.4014(7) 0.0807(3) 0.0521(15) Uani 1 1 d . . . . .
H13 H 0.1111 0.4402 0.0766 0.063 Uiso 1 1 calc R U . . .
C14 C 0.1887(2) 0.4769(6) 0.1053(2) 0.0414(12) Uani 1 1 d . . . . .
H14 H 0.1893 0.5671 0.1182 0.050 Uiso 1 1 calc R U . . .
C15 C 0.29912(17) 0.5658(5) 0.2037(2) 0.0276(10) Uani 1 1 d . . . . .
C16 C 0.2990(2) 0.4804(6) 0.2475(2) 0.0416(12) Uani 1 1 d . . . . .
H16 H 0.2902 0.3878 0.2383 0.050 Uiso 1 1 calc R U . . .
C17 C 0.3120(2) 0.5328(7) 0.3055(3) 0.0491(14) Uani 1 1 d . . . . .
H17 H 0.3131 0.4746 0.3357 0.059 Uiso 1 1 calc R U . . .
C18 C 0.3230(2) 0.6674(6) 0.3183(2) 0.0471(14) Uani 1 1 d . . . . .
H18 H 0.3313 0.7017 0.3572 0.056 Uiso 1 1 calc R U . . .
C19 C 0.3221(2) 0.7539(6) 0.2750(2) 0.0417(12) Uani 1 1 d . . . . .
H19 H 0.3292 0.8473 0.2838 0.050 Uiso 1 1 calc R U . . .
C20 C 0.31049(18) 0.7019(5) 0.2180(2) 0.0335(11) Uani 1 1 d . . . . .
H20 H 0.3104 0.7608 0.1886 0.040 Uiso 1 1 calc R U . . .
C21 C 0.36906(17) 0.5991(4) 0.15280(19) 0.0257(9) Uani 1 1 d . . . . .
C22 C 0.37954(18) 0.7020(5) 0.1229(2) 0.0289(10) Uani 1 1 d . . . . .
H22 H 0.3554 0.7183 0.0800 0.035 Uiso 1 1 calc R U . . .
C23 C 0.42562(18) 0.7803(4) 0.1564(2) 0.0264(9) Uani 1 1 d . . . . .
C24 C 0.46188(16) 0.7583(4) 0.21990(19) 0.0231(9) Uani 1 1 d . . . . .
C25 C 0.45153(16) 0.6551(4) 0.25001(19) 0.0230(9) Uani 1 1 d . . . . .
C26 C 0.40583(16) 0.5746(4) 0.21554(19) 0.0234(9) Uani 1 1 d . . . . .
H26 H 0.3998 0.5019 0.2353 0.028 Uiso 1 1 calc R U . . .
C27 C 0.4600(2) 0.8645(6) 0.0957(2) 0.0468(14) Uani 1 1 d . . . . .
H27A H 0.4542 0.9423 0.0685 0.056 Uiso 1 1 calc R U . . .
H27B H 0.4426 0.7851 0.0688 0.056 Uiso 1 1 calc R U . . .
C28 C 0.5196(3) 0.8374(5) 0.1361(3) 0.0484(14) Uani 1 1 d . . . . .
C29 C 0.5569(2) 0.9543(5) 0.1784(3) 0.0440(13) Uani 1 1 d . . . . .
C30 C 0.6049(2) 0.9148(5) 0.2446(3) 0.0476(14) Uani 1 1 d . . . . .
C31 C 0.59579(19) 0.8989(5) 0.2993(3) 0.0399(12) Uani 1 1 d . . . . .
C32 C 0.55551(18) 0.7982(5) 0.2952(2) 0.0324(10) Uani 1 1 d . . . . .
H32A H 0.5615 0.7083 0.2831 0.039 Uiso 1 1 calc R U . . .
H32B H 0.5585 0.7900 0.3356 0.039 Uiso 1 1 calc R U . . .
C33 C 0.46388(19) 0.6033(5) 0.3479(2) 0.0335(11) Uani 1 1 d . . . . .
H33A H 0.4515 0.5084 0.3394 0.040 Uiso 1 1 calc R U . . .
H33B H 0.4327 0.6619 0.3359 0.040 Uiso 1 1 calc R U . . .
C34 C 0.50563(18) 0.6212(4) 0.4161(2) 0.0270(10) Uani 1 1 d . . . . .
C35 C 0.48127(18) 0.6092(4) 0.4570(2) 0.0264(10) Uani 1 1 d . . . . .
C36 C 0.52062(18) 0.6021(5) 0.5283(2) 0.0286(10) Uani 1 1 d . . . . .
C37 C 0.49623(18) 0.6088(5) 0.5693(2) 0.0293(10) Uani 1 1 d . . . . .
C38 C 0.53686(18) 0.5815(5) 0.6372(2) 0.0292(10) Uani 1 1 d . . . . .
H38A H 0.5531 0.4913 0.6424 0.035 Uiso 1 1 calc R U . . .
H38B H 0.5655 0.6501 0.6541 0.035 Uiso 1 1 calc R U . . .
C39 C 0.53984(16) 0.6004(4) 0.73216(19) 0.0233(9) Uani 1 1 d . . . . .
C40 C 0.51583(16) 0.6645(4) 0.76041(19) 0.0238(9) Uani 1 1 d . . . . .
C41 C 0.54655(18) 0.6836(4) 0.8245(2) 0.0262(9) Uani 1 1 d . . . . .
C42 C 0.59960(18) 0.6420(4) 0.86069(19) 0.0273(10) Uani 1 1 d . . . . .
H42 H 0.6197 0.6604 0.9038 0.033 Uiso 1 1 calc R U . . .
C43 C 0.62327(17) 0.5725(4) 0.83296(19) 0.0243(9) Uani 1 1 d . . . . .
C44 C 0.59160(17) 0.5506(4) 0.7680(2) 0.0248(9) Uani 1 1 d . . . . .
H44 H 0.6061 0.5006 0.7486 0.030 Uiso 1 1 calc R U . . .
C45 C 0.67918(18) 0.5148(4) 0.8722(2) 0.0251(9) Uani 1 1 d . . . . .
C46 C 0.71346(17) 0.4986(4) 0.8520(2) 0.0249(9) Uani 1 1 d . . . . .
C47 C 0.70323(17) 0.5521(4) 0.7910(2) 0.0269(10) Uani 1 1 d . . . . .
C48 C 0.69166(18) 0.6891(5) 0.7748(2) 0.0298(10) Uani 1 1 d . . . . .
H48 H 0.6908 0.7506 0.8028 0.036 Uiso 1 1 calc R U . . .
C49 C 0.68140(19) 0.7352(5) 0.7172(2) 0.0358(11) Uani 1 1 d . . . . .
H49 H 0.6734 0.8275 0.7064 0.043 Uiso 1 1 calc R U . . .
C50 C 0.6830(2) 0.6459(6) 0.6762(2) 0.0433(13) Uani 1 1 d . . . . .
H50 H 0.6758 0.6770 0.6373 0.052 Uiso 1 1 calc R U . . .
C51 C 0.6951(2) 0.5110(6) 0.6923(3) 0.0479(14) Uani 1 1 d . . . . .
H51 H 0.6962 0.4500 0.6642 0.058 Uiso 1 1 calc R U . . .
C52 C 0.7058(2) 0.4647(5) 0.7495(2) 0.0381(12) Uani 1 1 d . . . . .
H52 H 0.7149 0.3727 0.7604 0.046 Uiso 1 1 calc R U . . .
C53 C 0.76440(17) 0.4173(5) 0.8867(2) 0.0272(9) Uani 1 1 d . . . . .
C54 C 0.8124(2) 0.4704(6) 0.8967(2) 0.0392(12) Uani 1 1 d . . . . .
H54 H 0.8131 0.5600 0.8841 0.047 Uiso 1 1 calc R U . . .
C55 C 0.8591(2) 0.3938(6) 0.9250(3) 0.0486(14) Uani 1 1 d . . . . .
H55 H 0.8913 0.4319 0.9320 0.058 Uiso 1 1 calc R U . . .
C56 C 0.8586(2) 0.2624(6) 0.9430(2) 0.0436(13) Uani 1 1 d . . . . .
H56 H 0.8902 0.2096 0.9613 0.052 Uiso 1 1 calc R U . . .
C57 C 0.8120(2) 0.2084(5) 0.9341(2) 0.0395(12) Uani 1 1 d . . . . .
H57 H 0.8117 0.1187 0.9469 0.047 Uiso 1 1 calc R U . . .
C58 C 0.7654(2) 0.2849(5) 0.9065(2) 0.0351(11) Uani 1 1 d . . . . .
H58 H 0.7338 0.2466 0.9010 0.042 Uiso 1 1 calc R U . . .
C59 C 0.69524(18) 0.4676(4) 0.9366(2) 0.0256(9) Uani 1 1 d . . . . .
C60 C 0.74515(19) 0.4997(5) 0.9885(2) 0.0345(11) Uani 1 1 d . . . . .
H60 H 0.7684 0.5587 0.9844 0.041 Uiso 1 1 calc R U . . .
C61 C 0.7611(2) 0.4454(6) 1.0467(2) 0.0454(13) Uani 1 1 d . . . . .
H61 H 0.7952 0.4670 1.0816 0.054 Uiso 1 1 calc R U . . .
C62 C 0.7271(2) 0.3599(6) 1.0531(3) 0.0502(15) Uani 1 1 d . . . . .
H62 H 0.7383 0.3213 1.0922 0.060 Uiso 1 1 calc R U . . .
C63 C 0.6763(2) 0.3308(5) 1.0019(2) 0.0428(12) Uani 1 1 d . . . . .
H63 H 0.6529 0.2734 1.0064 0.051 Uiso 1 1 calc R U . . .
C64 C 0.6603(2) 0.3861(5) 0.9445(2) 0.0318(10) Uani 1 1 d . . . . .
H64 H 0.6254 0.3686 0.9101 0.038 Uiso 1 1 calc R U . . .
C65 C 0.45021(18) 0.8414(4) 0.7220(2) 0.0282(10) Uani 1 1 d . . . . .
H65A H 0.4405 0.8759 0.6809 0.034 Uiso 1 1 calc R U . . .
H65B H 0.4823 0.8907 0.7538 0.034 Uiso 1 1 calc R U . . .
C66 C 0.40419(18) 0.8668(4) 0.7317(2) 0.0311(10) Uani 1 1 d . . . . .
C67 C 0.41052(18) 0.8521(5) 0.7972(2) 0.0327(11) Uani 1 1 d . . . . .
C68 C 0.4543(2) 0.9437(5) 0.8512(2) 0.0333(10) Uani 1 1 d . . . . .
C69 C 0.5008(2) 0.8754(5) 0.9110(2) 0.0355(11) Uani 1 1 d . . . . .
C70 C 0.5447(2) 0.8124(6) 0.9044(2) 0.0386(12) Uani 1 1 d . . . . .
H70A H 0.5684 0.8828 0.9044 0.046 Uiso 1 1 calc R U . . .
H70B H 0.5664 0.7488 0.9388 0.046 Uiso 1 1 calc R U . . .

loop_
_atom_site_aniso_label
_atom_site_aniso_U_11
_atom_site_aniso_U_22
_atom_site_aniso_U_33
_atom_site_aniso_U_23
_atom_site_aniso_U_13
_atom_site_aniso_U_12
F1 0.108(3) 0.073(2) 0.092(3) -0.029(2) 0.088(3) -0.029(2)
F2 0.069(2) 0.0356(15) 0.067(2) -0.0102(15) 0.0512(19) -0.0075(15)
F3 0.080(3) 0.065(2) 0.082(3) -0.0104(18) 0.066(2) -0.0270(19)
F4 0.0456(17) 0.0315(14) 0.0494(17) -0.0014(12) 0.0289(15) -0.0022(13)
F5 0.057(2) 0.059(2) 0.114(3) -0.003(2) 0.061(2) 0.0093(17)
F6 0.0478(19) 0.066(2) 0.087(3) 0.0017(18) 0.040(2) -0.0204(17)
F7 0.0219(15) 0.067(2) 0.075(2) 0.0185(18) 0.0074(16) -0.0038(14)
F8 0.0460(17) 0.0346(15) 0.0478(18) -0.0084(13) 0.0199(15) -0.0082(13)
F9 0.0453(18) 0.0635(19) 0.0364(16) 0.0141(14) 0.0278(15) 0.0211(15)
F10 0.0531(18) 0.0438(16) 0.0298(14) -0.0061(12) 0.0209(14) -0.0215(14)
F11 0.0562(19) 0.0612(19) 0.0329(15) -0.0110(14) 0.0279(15) -0.0294(16)
F12 0.0422(17) 0.0648(19) 0.0285(14) 0.0126(14) 0.0178(13) 0.0291(15)
F13 0.069(2) 0.070(2) 0.0373(16) 0.0239(15) 0.0341(17) 0.0450(18)
F14 0.0415(18) 0.086(2) 0.0265(15) -0.0051(15) 0.0140(14) -0.0270(17)
F15 0.0390(17) 0.090(2) 0.0296(15) -0.0110(15) 0.0192(14) -0.0239(16)
F16 0.074(2) 0.060(2) 0.0358(17) 0.0126(14) 0.0314(17) 0.0385(18)
F17 0.0235(15) 0.0563(19) 0.0466(17) -0.0111(14) 0.0121(13) -0.0055(13)
F18 0.0436(17) 0.0359(15) 0.0490(17) 0.0099(13) 0.0231(15) 0.0136(13)
F19 0.0365(16) 0.0549(19) 0.066(2) -0.0022(15) 0.0366(16) 0.0034(14)
F20 0.0454(17) 0.0297(14) 0.0549(18) 0.0044(13) 0.0316(15) -0.0022(13)
F21 0.0555(19) 0.0409(16) 0.0538(18) -0.0022(14) 0.0351(16) 0.0126(14)
F22 0.0532(18) 0.0363(15) 0.0400(15) -0.0014(12) 0.0269(14) -0.0139(13)
F23 0.071(2) 0.0503(18) 0.0542(19) 0.0157(15) 0.0471(18) 0.0113(16)
F24 0.059(2) 0.0547(19) 0.0372(17) -0.0115(14) 0.0236(16) 0.0103(15)
O1 0.0391(19) 0.0381(18) 0.0284(17) 0.0068(14) 0.0175(16) -0.0049(15)
O2 0.0207(15) 0.0262(15) 0.0279(16) 0.0002(12) 0.0109(13) -0.0011(12)
O3 0.0208(15) 0.0413(18) 0.0192(15) 0.0031(13) 0.0098(13) -0.0017(14)
O4 0.0207(15) 0.053(2) 0.0156(15) -0.0010(14) 0.0086(13) -0.0006(14)
O5 0.0205(15) 0.0305(16) 0.0278(16) -0.0023(13) 0.0094(13) 0.0001(13)
O6 0.0293(17) 0.054(2) 0.0274(17) -0.0078(15) 0.0148(15) 0.0068(15)
C1 0.024(2) 0.027(2) 0.024(2) 0.0000(17) 0.011(2) 0.0001(18)
C2 0.018(2) 0.029(2) 0.024(2) -0.0013(18) 0.0075(19) -0.0008(18)
C3 0.027(2) 0.028(2) 0.028(2) -0.0028(18) 0.016(2) -0.0066(19)
C4 0.025(2) 0.042(3) 0.031(3) -0.006(2) 0.012(2) -0.001(2)
C5 0.039(3) 0.049(3) 0.041(3) -0.013(2) 0.025(3) -0.005(2)
C6 0.050(3) 0.047(3) 0.032(3) -0.015(2) 0.023(3) -0.010(3)
C7 0.031(3) 0.049(3) 0.023(2) -0.003(2) 0.006(2) -0.006(2)
C8 0.030(3) 0.039(3) 0.030(2) 0.001(2) 0.014(2) 0.000(2)
C9 0.024(2) 0.038(3) 0.024(2) 0.0006(19) 0.013(2) -0.003(2)
C10 0.028(3) 0.039(3) 0.032(3) 0.004(2) 0.013(2) -0.001(2)
C11 0.046(3) 0.043(3) 0.035(3) 0.000(2) 0.018(3) -0.015(3)
C12 0.031(3) 0.076(4) 0.032(3) 0.001(3) 0.012(2) -0.024(3)
C13 0.031(3) 0.089(5) 0.042(3) -0.009(3) 0.024(3) -0.008(3)
C14 0.029(3) 0.056(3) 0.044(3) -0.014(2) 0.023(2) -0.005(2)
C15 0.019(2) 0.038(3) 0.024(2) -0.0022(19) 0.0105(19) -0.0012(19)
C16 0.044(3) 0.047(3) 0.037(3) 0.002(2) 0.023(3) -0.002(2)
C17 0.048(3) 0.072(4) 0.032(3) 0.004(3) 0.024(3) 0.005(3)
C18 0.036(3) 0.073(4) 0.030(3) -0.015(3) 0.016(2) 0.005(3)
C19 0.031(3) 0.050(3) 0.040(3) -0.013(2) 0.016(2) 0.002(2)
C20 0.024(2) 0.038(3) 0.033(3) -0.003(2) 0.011(2) 0.005(2)
C21 0.025(2) 0.026(2) 0.026(2) -0.0052(18) 0.014(2) -0.0034(18)
C22 0.027(2) 0.037(2) 0.020(2) -0.0008(19) 0.0101(19) -0.002(2)
C23 0.027(2) 0.029(2) 0.025(2) -0.0010(18) 0.0147(19) -0.0027(18)
C24 0.020(2) 0.026(2) 0.022(2) -0.0042(17) 0.0106(18) -0.0027(17)
C25 0.021(2) 0.026(2) 0.020(2) -0.0015(17) 0.0092(18) 0.0019(17)
C26 0.020(2) 0.025(2) 0.025(2) 0.0006(17) 0.0122(19) -0.0022(17)
C27 0.058(4) 0.060(3) 0.028(3) -0.003(2) 0.026(3) -0.018(3)
C28 0.073(4) 0.043(3) 0.059(3) -0.009(3) 0.056(3) -0.013(3)
C29 0.052(3) 0.041(3) 0.062(4) -0.004(3) 0.046(3) -0.006(2)
C30 0.042(3) 0.035(3) 0.079(4) -0.004(3) 0.040(3) -0.004(2)
C31 0.024(2) 0.034(3) 0.051(3) 0.002(2) 0.013(2) -0.001(2)
C32 0.024(2) 0.035(2) 0.035(3) 0.000(2) 0.013(2) -0.001(2)
C33 0.025(2) 0.050(3) 0.023(2) 0.000(2) 0.012(2) -0.008(2)
C34 0.028(2) 0.029(2) 0.027(2) 0.0039(18) 0.016(2) 0.0009(19)
C35 0.025(2) 0.028(2) 0.025(2) -0.0001(18) 0.012(2) 0.0003(19)
C36 0.026(2) 0.035(2) 0.025(2) 0.0033(19) 0.014(2) 0.004(2)
C37 0.025(2) 0.038(3) 0.023(2) -0.0020(19) 0.012(2) 0.001(2)
C38 0.025(2) 0.042(3) 0.024(2) 0.003(2) 0.015(2) 0.003(2)
C39 0.021(2) 0.028(2) 0.020(2) 0.0019(17) 0.0099(18) -0.0015(18)
C40 0.018(2) 0.028(2) 0.024(2) 0.0024(17) 0.0105(18) 0.0007(17)
C41 0.027(2) 0.029(2) 0.029(2) 0.0007(18) 0.019(2) 0.0012(19)
C42 0.027(2) 0.035(2) 0.018(2) 0.0010(18) 0.0099(19) 0.0042(19)
C43 0.022(2) 0.029(2) 0.023(2) 0.0031(18) 0.0126(19) 0.0020(18)
C44 0.027(2) 0.027(2) 0.025(2) -0.0006(17) 0.017(2) 0.0005(18)
C45 0.024(2) 0.029(2) 0.020(2) -0.0007(18) 0.0100(18) -0.0019(18)
C46 0.024(2) 0.028(2) 0.024(2) 0.0028(18) 0.0138(19) 0.0005(19)
C47 0.022(2) 0.036(2) 0.026(2) 0.0020(19) 0.015(2) 0.0006(19)
C48 0.028(2) 0.035(2) 0.029(2) 0.003(2) 0.017(2) 0.000(2)
C49 0.031(3) 0.043(3) 0.037(3) 0.011(2) 0.021(2) 0.002(2)
C50 0.038(3) 0.064(4) 0.031(3) 0.007(3) 0.021(2) -0.002(3)
C51 0.056(3) 0.060(4) 0.034(3) -0.011(3) 0.028(3) -0.008(3)
C52 0.048(3) 0.037(3) 0.039(3) -0.003(2) 0.029(3) 0.000(2)
C53 0.023(2) 0.034(2) 0.027(2) -0.0025(19) 0.015(2) 0.0010(19)
C54 0.031(3) 0.049(3) 0.042(3) 0.012(2) 0.022(2) 0.003(2)
C55 0.025(3) 0.074(4) 0.049(3) 0.010(3) 0.021(3) 0.005(3)
C56 0.032(3) 0.059(3) 0.036(3) 0.006(2) 0.016(2) 0.017(3)
C57 0.041(3) 0.036(3) 0.037(3) 0.001(2) 0.018(2) 0.008(2)
C58 0.030(3) 0.035(3) 0.040(3) 0.001(2) 0.018(2) 0.002(2)
C59 0.025(2) 0.029(2) 0.023(2) 0.0037(18) 0.0130(19) 0.0080(19)
C60 0.027(3) 0.045(3) 0.026(2) -0.002(2) 0.011(2) 0.002(2)
C61 0.033(3) 0.067(4) 0.024(3) 0.002(2) 0.006(2) 0.013(3)
C62 0.047(3) 0.072(4) 0.030(3) 0.021(3) 0.019(3) 0.019(3)
C63 0.049(3) 0.047(3) 0.042(3) 0.016(2) 0.031(3) 0.007(3)
C64 0.030(3) 0.037(3) 0.030(2) 0.001(2) 0.017(2) 0.000(2)
C65 0.027(2) 0.025(2) 0.030(2) 0.0019(19) 0.013(2) -0.0007(18)
C66 0.025(2) 0.027(2) 0.036(3) 0.001(2) 0.012(2) 0.0012(19)
C67 0.029(2) 0.033(2) 0.044(3) 0.003(2) 0.025(2) 0.002(2)
C68 0.039(3) 0.030(2) 0.042(3) 0.002(2) 0.029(2) 0.003(2)
C69 0.045(3) 0.034(3) 0.032(3) -0.005(2) 0.024(2) 0.000(2)
C70 0.035(3) 0.052(3) 0.029(3) -0.006(2) 0.018(2) 0.006(2)

loop_
_atom_type_symbol
_atom_type_description
_atom_type_scat_dispersion_real
_atom_type_scat_dispersion_imag
_atom_type_scat_source
C C 0.0033 0.0016 'International Tables Vol C Tables 4.2.6.8 and 6.1.1.4'
H H 0.0000 0.0000 'International Tables Vol C Tables 4.2.6.8 and 6.1.1.4'
F F 0.0171 0.0103 'International Tables Vol C Tables 4.2.6.8 and 6.1.1.4'
O O 0.0106 0.0060 'International Tables Vol C Tables 4.2.6.8 and 6.1.1.4'

loop_
_geom_angle_atom_site_label_1
_geom_angle_atom_site_label_2
_geom_angle_atom_site_label_3
_geom_angle
_geom_angle_site_symmetry_1
_geom_angle_site_symmetry_3
_geom_angle_publ_flag
C23 O1 C27 116.3(4) . . ?
C24 O2 C32 118.3(3) . . ?
C25 O3 C33 114.9(3) . . ?
C39 O4 C38 115.5(3) . . ?
C40 O5 C65 116.6(3) . . ?
C41 O6 C70 119.7(4) . . ?
C2 C1 C9 123.8(4) . . ?
C2 C1 C15 123.4(4) . . ?
C9 C1 C15 112.8(4) . . ?
C1 C2 C3 122.9(4) . . ?
C1 C2 C21 121.4(4) . . ?
C3 C2 C21 115.7(4) . . ?
C8 C3 C4 118.2(4) . . ?
C8 C3 C2 123.3(4) . . ?
C4 C3 C2 118.5(4) . . ?
C5 C4 C3 120.2(5) . . ?
C5 C4 H4 119.9 . . ?
C3 C4 H4 119.9 . . ?
C6 C5 C4 120.3(5) . . ?
C6 C5 H5 119.8 . . ?
C4 C5 H5 119.8 . . ?
C5 C6 C7 119.9(5) . . ?
C5 C6 H6 120.0 . . ?
C7 C6 H6 120.0 . . ?
C8 C7 C6 120.4(5) . . ?
C8 C7 H7 119.8 . . ?
C6 C7 H7 119.8 . . ?
C7 C8 C3 120.9(5) . . ?
C7 C8 H8 119.6 . . ?
C3 C8 H8 119.6 . . ?
C10 C9 C14 118.5(4) . . ?
C10 C9 C1 122.9(4) . . ?
C14 C9 C1 118.6(4) . . ?
C9 C10 C11 120.0(5) . . ?
C9 C10 H10 120.0 . . ?
C11 C10 H10 120.0 . . ?
C12 C11 C10 120.6(5) . . ?
C12 C11 H11 119.7 . . ?
C10 C11 H11 119.7 . . ?
C11 C12 C13 120.1(5) . . ?
C11 C12 H12 119.9 . . ?
C13 C12 H12 119.9 . . ?
C14 C13 C12 119.9(5) . . ?
C14 C13 H13 120.0 . . ?
C12 C13 H13 120.0 . . ?
C13 C14 C9 120.8(5) . . ?
C13 C14 H14 119.6 . . ?
C9 C14 H14 119.6 . . ?
C20 C15 C16 118.5(4) . . ?
C20 C15 C1 123.1(4) . . ?
C16 C15 C1 118.4(4) . . ?
C15 C16 C17 119.8(5) . . ?
C15 C16 H16 120.1 . . ?
C17 C16 H16 120.1 . . ?
C18 C17 C16 120.3(5) . . ?
C18 C17 H17 119.9 . . ?
C16 C17 H17 119.9 . . ?
C17 C18 C19 120.7(5) . . ?
C17 C18 H18 119.7 . . ?
C19 C18 H18 119.7 . . ?
C18 C19 C20 119.2(5) . . ?
C18 C19 H19 120.4 . . ?
C20 C19 H19 120.4 . . ?
C15 C20 C19 121.5(5) . . ?
C15 C20 H20 119.3 . . ?
C19 C20 H20 119.3 . . ?
C26 C21 C22 119.1(4) . . ?
C26 C21 C2 120.8(4) . . ?
C22 C21 C2 119.9(4) . . ?
C23 C22 C21 119.7(4) . . ?
C23 C22 H22 120.1 . . ?
C21 C22 H22 120.1 . . ?
C22 C23 C24 121.2(4) . . ?
C22 C23 O1 120.9(4) . . ?
C24 C23 O1 117.6(4) . . ?
O2 C24 C23 115.9(4) . . ?
O2 C24 C25 124.7(4) . . ?
C23 C24 C25 119.2(4) . . ?
O3 C25 C26 123.3(4) . . ?
O3 C25 C24 117.6(4) . . ?
C26 C25 C24 119.2(4) . . ?
C21 C26 C25 121.5(4) . . ?
C21 C26 H26 119.2 . . ?
C25 C26 H26 119.2 . . ?
O1 C27 C28 114.6(4) . . ?
O1 C27 H27A 108.6 . . ?
C28 C27 H27A 108.6 . . ?
O1 C27 H27B 108.6 . . ?
C28 C27 H27B 108.6 . . ?
H27A C27 H27B 107.6 . . ?
F2 C28 F1 104.5(4) . . ?
F2 C28 C27 109.6(4) . . ?
F1 C28 C27 107.1(5) . . ?
F2 C28 C29 109.2(5) . . ?
F1 C28 C29 107.2(4) . . ?
C27 C28 C29 118.3(5) . . ?
F3 C29 F4 105.3(4) . . ?
F3 C29 C28 107.7(4) . . ?
F4 C29 C28 109.5(4) . . ?
F3 C29 C30 107.7(4) . . ?
F4 C29 C30 108.8(4) . . ?
C28 C29 C30 117.3(5) . . ?
F5 C30 F6 106.3(4) . . ?
F5 C30 C31 109.3(5) . . ?
F6 C30 C31 105.5(5) . . ?
F5 C30 C29 108.7(5) . . ?
F6 C30 C29 106.3(4) . . ?
C31 C30 C29 120.0(4) . . ?
F8 C31 F7 106.3(4) . . ?
F8 C31 C32 110.3(4) . . ?
F7 C31 C32 107.0(4) . . ?
F8 C31 C30 106.9(4) . . ?
F7 C31 C30 105.0(4) . . ?
C32 C31 C30 120.5(4) . . ?
O2 C32 C31 106.2(4) . . ?
O2 C32 H32A 110.5 . . ?
C31 C32 H32A 110.5 . . ?
O2 C32 H32B 110.5 . . ?
C31 C32 H32B 110.5 . . ?
H32A C32 H32B 108.7 . . ?
O3 C33 C34 108.1(3) . . ?
O3 C33 H33A 110.1 . . ?
C34 C33 H33A 110.1 . . ?
O3 C33 H33B 110.1 . . ?
C34 C33 H33B 110.1 . . ?
H33A C33 H33B 108.4 . . ?
F10 C34 F9 105.7(4) . . ?
F10 C34 C33 110.9(4) . . ?
F9 C34 C33 110.7(4) . . ?
F10 C34 C35 108.8(3) . . ?
F9 C34 C35 108.5(3) . . ?
C33 C34 C35 112.0(4) . . ?
F12 C35 F11 107.5(4) . . ?
F12 C35 C36 108.3(4) . . ?
F11 C35 C36 108.4(4) . . ?
F12 C35 C34 107.4(3) . . ?
F11 C35 C34 107.4(3) . . ?
C36 C35 C34 117.5(3) . . ?
F14 C36 F13 107.6(4) . . ?
F14 C36 C35 108.9(3) . . ?
F13 C36 C35 108.0(4) . . ?
F14 C36 C37 107.7(4) . . ?
F13 C36 C37 107.1(4) . . ?
C35 C36 C37 117.2(3) . . ?
F16 C37 F15 105.9(4) . . ?
F16 C37 C38 110.8(4) . . ?
F15 C37 C38 110.2(4) . . ?
F16 C37 C36 108.5(4) . . ?
F15 C37 C36 108.2(3) . . ?
C38 C37 C36 113.0(4) . . ?
O4 C38 C37 106.4(3) . . ?
O4 C38 H38A 110.5 . . ?
C37 C38 H38A 110.5 . . ?
O4 C38 H38B 110.5 . . ?
C37 C38 H38B 110.5 . . ?
H38A C38 H38B 108.6 . . ?
O4 C39 C44 123.8(4) . . ?
O4 C39 C40 116.0(4) . . ?
C44 C39 C40 120.2(4) . . ?
O5 C40 C41 121.2(4) . . ?
O5 C40 C39 120.7(4) . . ?
C41 C40 C39 118.0(4) . . ?
C42 C41 O6 125.1(4) . . ?
C42 C41 C40 122.5(4) . . ?
O6 C41 C40 112.4(4) . . ?
C41 C42 C43 119.8(4) . . ?
C41 C42 H42 120.1 . . ?
C43 C42 H42 120.1 . . ?
C42 C43 C44 117.6(4) . . ?
C42 C43 C45 120.6(4) . . ?
C44 C43 C45 121.6(4) . . ?
C39 C44 C43 121.7(4) . . ?
C39 C44 H44 119.1 . . ?
C43 C44 H44 119.1 . . ?
C46 C45 C43 124.1(4) . . ?
C46 C45 C59 120.1(4) . . ?
C43 C45 C59 115.7(4) . . ?
C45 C46 C53 123.3(4) . . ?
C45 C46 C47 124.2(4) . . ?
C53 C46 C47 112.4(4) . . ?
C52 C47 C48 118.5(4) . . ?
C52 C47 C46 119.9(4) . . ?
C48 C47 C46 121.6(4) . . ?
C47 C48 C49 120.2(4) . . ?
C47 C48 H48 119.9 . . ?
C49 C48 H48 119.9 . . ?
C50 C49 C48 120.3(5) . . ?
C50 C49 H49 119.9 . . ?
C48 C49 H49 119.9 . . ?
C51 C50 C49 119.8(5) . . ?
C51 C50 H50 120.1 . . ?
C49 C50 H50 120.1 . . ?
C50 C51 C52 120.4(5) . . ?
C50 C51 H51 119.8 . . ?
C52 C51 H51 119.8 . . ?
C51 C52 C47 120.9(5) . . ?
C51 C52 H52 119.6 . . ?
C47 C52 H52 119.6 . . ?
C58 C53 C54 117.3(4) . . ?
C58 C53 C46 122.3(4) . . ?
C54 C53 C46 120.2(4) . . ?
C55 C54 C53 121.1(5) . . ?
C55 C54 H54 119.4 . . ?
C53 C54 H54 119.4 . . ?
C56 C55 C54 120.2(5) . . ?
C56 C55 H55 119.9 . . ?
C54 C55 H55 119.9 . . ?
C57 C56 C55 119.7(5) . . ?
C57 C56 H56 120.1 . . ?
C55 C56 H56 120.1 . . ?
C56 C57 C58 120.3(5) . . ?
C56 C57 H57 119.8 . . ?
C58 C57 H57 119.8 . . ?
C57 C58 C53 121.3(5) . . ?
C57 C58 H58 119.4 . . ?
C53 C58 H58 119.4 . . ?
C60 C59 C64 118.8(4) . . ?
C60 C59 C45 121.3(4) . . ?
C64 C59 C45 119.9(4) . . ?
C59 C60 C61 120.4(5) . . ?
C59 C60 H60 119.8 . . ?
C61 C60 H60 119.8 . . ?
C62 C61 C60 120.0(5) . . ?
C62 C61 H61 120.0 . . ?
C60 C61 H61 120.0 . . ?
C61 C62 C63 120.1(5) . . ?
C61 C62 H62 120.0 . . ?
C63 C62 H62 120.0 . . ?
C64 C63 C62 119.9(5) . . ?
C64 C63 H63 120.1 . . ?
C62 C63 H63 120.1 . . ?
C63 C64 C59 120.7(5) . . ?
C63 C64 H64 119.7 . . ?
C59 C64 H64 119.7 . . ?
O5 C65 C66 110.8(3) . . ?
O5 C65 H65A 109.5 . . ?
C66 C65 H65A 109.5 . . ?
O5 C65 H65B 109.5 . . ?
C66 C65 H65B 109.5 . . ?
H65A C65 H65B 108.1 . . ?
F17 C66 F18 106.8(4) . . ?
F17 C66 C65 108.9(4) . . ?
F18 C66 C65 107.6(4) . . ?
F17 C66 C67 104.9(4) . . ?
F18 C66 C67 105.1(4) . . ?
C65 C66 C67 122.6(4) . . ?
F20 C67 F19 106.0(4) . . ?
F20 C67 C68 112.1(4) . . ?
F19 C67 C68 107.7(4) . . ?
F20 C67 C66 108.7(4) . . ?
F19 C67 C66 105.0(4) . . ?
C68 C67 C66 116.6(4) . . ?
F21 C68 F22 106.3(4) . . ?
F21 C68 C69 106.6(4) . . ?
F22 C68 C69 106.8(4) . . ?
F21 C68 C67 107.6(4) . . ?
F22 C68 C67 109.6(4) . . ?
C69 C68 C67 119.3(4) . . ?
F23 C69 F24 106.7(4) . . ?
F23 C69 C70 111.8(4) . . ?
F24 C69 C70 108.0(4) . . ?
F23 C69 C68 108.0(4) . . ?
F24 C69 C68 106.5(4) . . ?
C70 C69 C68 115.4(4) . . ?
O6 C70 C69 105.1(4) . . ?
O6 C70 H70A 110.7 . . ?
C69 C70 H70A 110.7 . . ?
O6 C70 H70B 110.7 . . ?
C69 C70 H70B 110.7 . . ?
H70A C70 H70B 108.8 . . ?

loop_
_geom_bond_atom_site_label_1
_geom_bond_atom_site_label_2
_geom_bond_distance
_geom_bond_site_symmetry_2
_geom_bond_publ_flag
F1 C28 1.371(6) . ?
F2 C28 1.370(6) . ?
F3 C29 1.350(6) . ?
F4 C29 1.352(6) . ?
F5 C30 1.340(6) . ?
F6 C30 1.356(6) . ?
F7 C31 1.363(6) . ?
F8 C31 1.347(6) . ?
F9 C34 1.357(5) . ?
F10 C34 1.347(5) . ?
F11 C35 1.343(5) . ?
F12 C35 1.342(5) . ?
F13 C36 1.352(5) . ?
F14 C36 1.343(5) . ?
F15 C37 1.347(5) . ?
F16 C37 1.345(5) . ?
F17 C66 1.353(5) . ?
F18 C66 1.360(5) . ?
F19 C67 1.356(5) . ?
F20 C67 1.338(5) . ?
F21 C68 1.353(5) . ?
F22 C68 1.354(5) . ?
F23 C69 1.350(6) . ?
F24 C69 1.356(6) . ?
O1 C23 1.393(5) . ?
O1 C27 1.412(6) . ?
O2 C24 1.377(5) . ?
O2 C32 1.415(5) . ?
O3 C25 1.380(5) . ?
O3 C33 1.415(5) . ?
O4 C39 1.374(5) . ?
O4 C38 1.417(5) . ?
O5 C40 1.382(5) . ?
O5 C65 1.416(5) . ?
O6 C41 1.385(5) . ?
O6 C70 1.398(6) . ?
C1 C2 1.344(6) . ?
C1 C9 1.503(6) . ?
C1 C15 1.513(6) . ?
C2 C3 1.491(6) . ?
C2 C21 1.495(6) . ?
C3 C8 1.390(6) . ?
C3 C4 1.402(6) . ?
C4 C5 1.394(7) . ?
C4 H4 0.9400 . ?
C5 C6 1.368(7) . ?
C5 H5 0.9400 . ?
C6 C7 1.380(7) . ?
C6 H6 0.9400 . ?
C7 C8 1.378(7) . ?
C7 H7 0.9400 . ?
C8 H8 0.9400 . ?
C9 C10 1.383(7) . ?
C9 C14 1.401(7) . ?
C10 C11 1.395(7) . ?
C10 H10 0.9400 . ?
C11 C12 1.364(8) . ?
C11 H11 0.9400 . ?
C12 C13 1.378(8) . ?
C12 H12 0.9400 . ?
C13 C14 1.376(7) . ?
C13 H13 0.9400 . ?
C14 H14 0.9400 . ?
C15 C20 1.379(7) . ?
C15 C16 1.390(7) . ?
C16 C17 1.401(8) . ?
C16 H16 0.9400 . ?
C17 C18 1.357(8) . ?
C17 H17 0.9400 . ?
C18 C19 1.374(8) . ?
C18 H18 0.9400 . ?
C19 C20 1.387(7) . ?
C19 H19 0.9400 . ?
C20 H20 0.9400 . ?
C21 C26 1.384(6) . ?
C21 C22 1.390(6) . ?
C22 C23 1.383(6) . ?
C22 H22 0.9400 . ?
C23 C24 1.392(6) . ?
C24 C25 1.393(6) . ?
C25 C26 1.391(6) . ?
C26 H26 0.9400 . ?
C27 C28 1.506(9) . ?
C27 H27A 0.9800 . ?
C27 H27B 0.9800 . ?
C28 C29 1.552(8) . ?
C29 C30 1.556(9) . ?
C30 C31 1.546(8) . ?
C31 C32 1.500(6) . ?
C32 H32A 0.9800 . ?
C32 H32B 0.9800 . ?
C33 C34 1.501(6) . ?
C33 H33A 0.9800 . ?
C33 H33B 0.9800 . ?
C34 C35 1.540(6) . ?
C35 C36 1.538(6) . ?
C36 C37 1.540(6) . ?
C37 C38 1.503(6) . ?
C38 H38A 0.9800 . ?
C38 H38B 0.9800 . ?
C39 C44 1.378(6) . ?
C39 C40 1.390(6) . ?
C40 C41 1.385(6) . ?
C41 C42 1.381(6) . ?
C42 C43 1.397(6) . ?
C42 H42 0.9400 . ?
C43 C44 1.407(6) . ?
C43 C45 1.503(6) . ?
C44 H44 0.9400 . ?
C45 C46 1.355(6) . ?
C45 C59 1.505(6) . ?
C46 C53 1.497(6) . ?
C46 C47 1.499(6) . ?
C47 C52 1.389(6) . ?
C47 C48 1.394(6) . ?
C48 C49 1.395(6) . ?
C48 H48 0.9400 . ?
C49 C50 1.377(7) . ?
C49 H49 0.9400 . ?
C50 C51 1.375(8) . ?
C50 H50 0.9400 . ?
C51 C52 1.382(7) . ?
C51 H51 0.9400 . ?
C52 H52 0.9400 . ?
C53 C58 1.388(6) . ?
C53 C54 1.389(6) . ?
C54 C55 1.380(7) . ?
C54 H54 0.9400 . ?
C55 C56 1.369(8) . ?
C55 H55 0.9400 . ?
C56 C57 1.367(8) . ?
C56 H56 0.9400 . ?
C57 C58 1.377(7) . ?
C57 H57 0.9400 . ?
C58 H58 0.9400 . ?
C59 C60 1.385(6) . ?
C59 C64 1.393(6) . ?
C60 C61 1.388(7) . ?
C60 H60 0.9400 . ?
C61 C62 1.377(8) . ?
C61 H61 0.9400 . ?
C62 C63 1.385(8) . ?
C62 H62 0.9400 . ?
C63 C64 1.377(7) . ?
C63 H63 0.9400 . ?
C64 H64 0.9400 . ?
C65 C66 1.513(6) . ?
C65 H65A 0.9800 . ?
C65 H65B 0.9800 . ?
C66 C67 1.570(7) . ?
C67 C68 1.566(7) . ?
C68 C69 1.550(7) . ?
C69 C70 1.512(7) . ?
C70 H70A 0.9800 . ?
C70 H70B 0.9800 . ?

loop_
_geom_torsion_atom_site_label_1
_geom_torsion_atom_site_label_2
_geom_torsion_atom_site_label_3
_geom_torsion_atom_site_label_4
_geom_torsion
_geom_torsion_site_symmetry_1
_geom_torsion_site_symmetry_2
_geom_torsion_site_symmetry_3
_geom_torsion_site_symmetry_4
_geom_torsion_publ_flag
C9 C1 C2 C3 2.8(7) . . . . ?
C15 C1 C2 C3 -179.2(4) . . . . ?
C9 C1 C2 C21 -175.8(4) . . . . ?
C15 C1 C2 C21 2.2(7) . . . . ?
C1 C2 C3 C8 48.3(6) . . . . ?
C21 C2 C3 C8 -133.0(4) . . . . ?
C1 C2 C3 C4 -130.4(5) . . . . ?
C21 C2 C3 C4 48.3(5) . . . . ?
C8 C3 C4 C5 -2.1(7) . . . . ?
C2 C3 C4 C5 176.7(4) . . . . ?
C3 C4 C5 C6 -0.3(8) . . . . ?
C4 C5 C6 C7 1.8(8) . . . . ?
C5 C6 C7 C8 -0.9(8) . . . . ?
C6 C7 C8 C3 -1.5(7) . . . . ?
C4 C3 C8 C7 3.0(7) . . . . ?
C2 C3 C8 C7 -175.7(4) . . . . ?
C2 C1 C9 C10 50.2(7) . . . . ?
C15 C1 C9 C10 -128.0(5) . . . . ?
C2 C1 C9 C14 -132.3(5) . . . . ?
C15 C1 C9 C14 49.5(6) . . . . ?
C14 C9 C10 C11 -1.1(7) . . . . ?
C1 C9 C10 C11 176.4(4) . . . . ?
C9 C10 C11 C12 -0.4(7) . . . . ?
C10 C11 C12 C13 2.0(8) . . . . ?
C11 C12 C13 C14 -2.0(8) . . . . ?
C12 C13 C14 C9 0.4(8) . . . . ?
C10 C9 C14 C13 1.1(8) . . . . ?
C1 C9 C14 C13 -176.5(5) . . . . ?
C2 C1 C15 C20 52.3(6) . . . . ?
C9 C1 C15 C20 -129.4(4) . . . . ?
C2 C1 C15 C16 -128.6(5) . . . . ?
C9 C1 C15 C16 49.7(6) . . . . ?
C20 C15 C16 C17 -2.0(7) . . . . ?
C1 C15 C16 C17 178.8(5) . . . . ?
C15 C16 C17 C18 2.1(8) . . . . ?
C16 C17 C18 C19 -0.6(9) . . . . ?
C17 C18 C19 C20 -0.9(8) . . . . ?
C16 C15 C20 C19 0.5(7) . . . . ?
C1 C15 C20 C19 179.6(4) . . . . ?
C18 C19 C20 C15 1.0(7) . . . . ?
C1 C2 C21 C26 47.0(6) . . . . ?
C3 C2 C21 C26 -131.7(4) . . . . ?
C1 C2 C21 C22 -129.5(5) . . . . ?
C3 C2 C21 C22 51.7(6) . . . . ?
C26 C21 C22 C23 -1.7(6) . . . . ?
C2 C21 C22 C23 174.9(4) . . . . ?
C21 C22 C23 C24 -0.1(7) . . . . ?
C21 C22 C23 O1 -174.1(4) . . . . ?
C27 O1 C23 C22 -86.4(5) . . . . ?
C27 O1 C23 C24 99.5(5) . . . . ?
C32 O2 C24 C23 -141.5(4) . . . . ?
C32 O2 C24 C25 43.3(6) . . . . ?
C22 C23 C24 O2 -175.3(4) . . . . ?
O1 C23 C24 O2 -1.2(6) . . . . ?
C22 C23 C24 C25 0.2(6) . . . . ?
O1 C23 C24 C25 174.4(4) . . . . ?
C33 O3 C25 C26 -36.7(5) . . . . ?
C33 O3 C25 C24 142.8(4) . . . . ?
O2 C24 C25 O3 -3.0(6) . . . . ?
C23 C24 C25 O3 -178.1(4) . . . . ?
O2 C24 C25 C26 176.6(4) . . . . ?
C23 C24 C25 C26 1.4(6) . . . . ?
C22 C21 C26 C25 3.4(6) . . . . ?
C2 C21 C26 C25 -173.1(4) . . . . ?
O3 C25 C26 C21 176.2(4) . . . . ?
C24 C25 C26 C21 -3.3(6) . . . . ?
C23 O1 C27 C28 -75.6(5) . . . . ?
O1 C27 C28 F2 61.8(6) . . . . ?
O1 C27 C28 F1 174.7(4) . . . . ?
O1 C27 C28 C29 -64.2(6) . . . . ?
F2 C28 C29 F3 137.0(4) . . . . ?
F1 C28 C29 F3 24.3(6) . . . . ?
C27 C28 C29 F3 -96.8(5) . . . . ?
F2 C28 C29 F4 -109.1(5) . . . . ?
F1 C28 C29 F4 138.3(5) . . . . ?
C27 C28 C29 F4 17.2(6) . . . . ?
F2 C28 C29 C30 15.4(6) . . . . ?
F1 C28 C29 C30 -97.2(5) . . . . ?
C27 C28 C29 C30 141.7(5) . . . . ?
F3 C29 C30 F5 -78.8(5) . . . . ?
F4 C29 C30 F5 167.6(4) . . . . ?
C28 C29 C30 F5 42.7(6) . . . . ?
F3 C29 C30 F6 35.3(5) . . . . ?
F4 C29 C30 F6 -78.4(5) . . . . ?
C28 C29 C30 F6 156.8(4) . . . . ?
F3 C29 C30 C31 154.6(4) . . . . ?
F4 C29 C30 C31 40.9(6) . . . . ?
C28 C29 C30 C31 -83.9(6) . . . . ?
F5 C30 C31 F8 165.2(4) . . . . ?
F6 C30 C31 F8 51.3(5) . . . . ?
C29 C30 C31 F8 -68.4(5) . . . . ?
F5 C30 C31 F7 52.6(5) . . . . ?
F6 C30 C31 F7 -61.3(5) . . . . ?
C29 C30 C31 F7 179.0(4) . . . . ?
F5 C30 C31 C32 -67.9(6) . . . . ?
F6 C30 C31 C32 178.2(4) . . . . ?
C29 C30 C31 C32 58.5(6) . . . . ?
C24 O2 C32 C31 157.0(4) . . . . ?
F8 C31 C32 O2 56.2(5) . . . . ?
F7 C31 C32 O2 171.4(4) . . . . ?
C30 C31 C32 O2 -69.0(5) . . . . ?
C25 O3 C33 C34 -167.1(3) . . . . ?
O3 C33 C34 F10 48.2(5) . . . . ?
O3 C33 C34 F9 -68.7(5) . . . . ?
O3 C33 C34 C35 170.0(4) . . . . ?
F10 C34 C35 F12 55.4(4) . . . . ?
F9 C34 C35 F12 169.9(4) . . . . ?
C33 C34 C35 F12 -67.5(5) . . . . ?
F10 C34 C35 F11 170.8(4) . . . . ?
F9 C34 C35 F11 -74.7(4) . . . . ?
C33 C34 C35 F11 47.8(5) . . . . ?
F10 C34 C35 C36 -66.8(5) . . . . ?
F9 C34 C35 C36 47.7(5) . . . . ?
C33 C34 C35 C36 170.3(4) . . . . ?
F12 C35 C36 F14 -72.0(4) . . . . ?
F11 C35 C36 F14 171.7(4) . . . . ?
C34 C35 C36 F14 49.8(5) . . . . ?
F12 C35 C36 F13 171.5(4) . . . . ?
F11 C35 C36 F13 55.2(4) . . . . ?
C34 C35 C36 F13 -66.7(5) . . . . ?
F12 C35 C36 C37 50.6(5) . . . . ?
F11 C35 C36 C37 -65.7(5) . . . . ?
C34 C35 C36 C37 172.3(4) . . . . ?
F14 C36 C37 F16 58.3(4) . . . . ?
F13 C36 C37 F16 173.8(4) . . . . ?
C35 C36 C37 F16 -64.8(5) . . . . ?
F14 C36 C37 F15 172.8(4) . . . . ?
F13 C36 C37 F15 -71.8(4) . . . . ?
C35 C36 C37 F15 49.7(5) . . . . ?
F14 C36 C37 C38 -65.0(5) . . . . ?
F13 C36 C37 C38 50.5(5) . . . . ?
C35 C36 C37 C38 171.9(4) . . . . ?
C39 O4 C38 C37 -163.9(4) . . . . ?
F16 C37 C38 O4 59.5(5) . . . . ?
F15 C37 C38 O4 -57.4(5) . . . . ?
C36 C37 C38 O4 -178.5(4) . . . . ?
C38 O4 C39 C44 -29.1(6) . . . . ?
C38 O4 C39 C40 152.8(4) . . . . ?
C65 O5 C40 C41 66.9(5) . . . . ?
C65 O5 C40 C39 -117.1(4) . . . . ?
O4 C39 C40 O5 5.9(6) . . . . ?
C44 C39 C40 O5 -172.4(4) . . . . ?
O4 C39 C40 C41 -178.0(4) . . . . ?
C44 C39 C40 C41 3.8(6) . . . . ?
C70 O6 C41 C42 24.1(7) . . . . ?
C70 O6 C41 C40 -158.0(4) . . . . ?
O5 C40 C41 C42 176.5(4) . . . . ?
C39 C40 C41 C42 0.3(6) . . . . ?
O5 C40 C41 O6 -1.5(6) . . . . ?
C39 C40 C41 O6 -177.7(4) . . . . ?
O6 C41 C42 C43 174.8(4) . . . . ?
C40 C41 C42 C43 -3.0(7) . . . . ?
C41 C42 C43 C44 1.4(6) . . . . ?
C41 C42 C43 C45 -174.2(4) . . . . ?
O4 C39 C44 C43 176.5(4) . . . . ?
C40 C39 C44 C43 -5.4(6) . . . . ?
C42 C43 C44 C39 2.7(6) . . . . ?
C45 C43 C44 C39 178.3(4) . . . . ?
C42 C43 C45 C46 -151.1(4) . . . . ?
C44 C43 C45 C46 33.4(7) . . . . ?
C42 C43 C45 C59 31.8(6) . . . . ?
C44 C43 C45 C59 -143.7(4) . . . . ?
C43 C45 C46 C53 -167.9(4) . . . . ?
C59 C45 C46 C53 9.1(6) . . . . ?
C43 C45 C46 C47 8.2(7) . . . . ?
C59 C45 C46 C47 -174.8(4) . . . . ?
C45 C46 C47 C52 -126.4(5) . . . . ?
C53 C46 C47 C52 50.1(6) . . . . ?
C45 C46 C47 C48 54.4(6) . . . . ?
C53 C46 C47 C48 -129.2(4) . . . . ?
C52 C47 C48 C49 1.9(7) . . . . ?
C46 C47 C48 C49 -178.9(4) . . . . ?
C47 C48 C49 C50 -0.5(7) . . . . ?
C48 C49 C50 C51 -0.4(8) . . . . ?
C49 C50 C51 C52 -0.1(9) . . . . ?
C50 C51 C52 C47 1.6(8) . . . . ?
C48 C47 C52 C51 -2.5(7) . . . . ?
C46 C47 C52 C51 178.3(5) . . . . ?
C45 C46 C53 C58 51.3(6) . . . . ?
C47 C46 C53 C58 -125.1(5) . . . . ?
C45 C46 C53 C54 -132.7(5) . . . . ?
C47 C46 C53 C54 50.8(6) . . . . ?
C58 C53 C54 C55 0.3(7) . . . . ?
C46 C53 C54 C55 -175.8(5) . . . . ?
C53 C54 C55 C56 1.0(8) . . . . ?
C54 C55 C56 C57 -1.6(8) . . . . ?
C55 C56 C57 C58 0.9(8) . . . . ?
C56 C57 C58 C53 0.5(8) . . . . ?
C54 C53 C58 C57 -1.1(7) . . . . ?
C46 C53 C58 C57 175.0(4) . . . . ?
C46 C45 C59 C60 47.7(6) . . . . ?
C43 C45 C59 C60 -135.0(4) . . . . ?
C46 C45 C59 C64 -130.1(5) . . . . ?
C43 C45 C59 C64 47.2(6) . . . . ?
C64 C59 C60 C61 3.5(7) . . . . ?
C45 C59 C60 C61 -174.3(4) . . . . ?
C59 C60 C61 C62 -0.6(8) . . . . ?
C60 C61 C62 C63 -1.6(8) . . . . ?
C61 C62 C63 C64 0.9(8) . . . . ?
C62 C63 C64 C59 2.2(8) . . . . ?
C60 C59 C64 C63 -4.3(7) . . . . ?
C45 C59 C64 C63 173.5(4) . . . . ?
C40 O5 C65 C66 -135.5(4) . . . . ?
O5 C65 C66 F17 -50.7(5) . . . . ?
O5 C65 C66 F18 -166.1(3) . . . . ?
O5 C65 C66 C67 72.1(5) . . . . ?
F17 C66 C67 F20 55.3(4) . . . . ?
F18 C66 C67 F20 167.8(3) . . . . ?
C65 C66 C67 F20 -69.3(5) . . . . ?
F17 C66 C67 F19 -57.7(4) . . . . ?
F18 C66 C67 F19 54.8(4) . . . . ?
C65 C66 C67 F19 177.7(4) . . . . ?
F17 C66 C67 C68 -176.8(4) . . . . ?
F18 C66 C67 C68 -64.4(5) . . . . ?
C65 C66 C67 C68 58.6(6) . . . . ?
F20 C67 C68 F21 -115.9(4) . . . . ?
F19 C67 C68 F21 0.3(5) . . . . ?
C66 C67 C68 F21 117.9(4) . . . . ?
F20 C67 C68 F22 129.0(4) . . . . ?
F19 C67 C68 F22 -114.8(4) . . . . ?
C66 C67 C68 F22 2.8(5) . . . . ?
F20 C67 C68 C69 5.5(6) . . . . ?
F19 C67 C68 C69 121.7(4) . . . . ?
C66 C67 C68 C69 -120.7(4) . . . . ?
F21 C68 C69 F23 71.9(4) . . . . ?
F22 C68 C69 F23 -174.8(3) . . . . ?
C67 C68 C69 F23 -49.9(5) . . . . ?
F21 C68 C69 F24 -42.3(5) . . . . ?
F22 C68 C69 F24 71.0(5) . . . . ?
C67 C68 C69 F24 -164.2(4) . . . . ?
F21 C68 C69 C70 -162.2(4) . . . . ?
F22 C68 C69 C70 -48.9(5) . . . . ?
C67 C68 C69 C70 76.0(6) . . . . ?
C41 O6 C70 C69 174.6(4) . . . . ?
F23 C69 C70 O6 80.6(5) . . . . ?
F24 C69 C70 O6 -162.4(4) . . . . ?
C68 C69 C70 O6 -43.4(6) . . . . ?
